data_4036509
loop_
_publ_author_name
'Mazzanti, Andrea'
'Chiarucci, Michel'
'Prati, Luca'
'Bentley, Keith W.'
'Wolf, Christian'

_publ_contact_author
;
Prof. Dr. Andrea Mazzanti
University of Bologna
Department of Industrial Chemistry "Toso Montanari"
Viale Risorgimento 4
40136 Bologna
Italy
;
_publ_section_title
;
 Computational and DNMR Analysis of the Conformational Isomers and
 Stereodynamics of Secondary 2,2'-Bisanilides.
;
_journal_issue 1
_journal_name_full 'The Journal of organic chemistry'
_journal_page_first 89
_journal_page_last 99
_journal_paper_doi 10.1021/acs.joc.5b02330
_journal_volume 81
_journal_year 2016
_chemical_absolute_configuration unk
_chemical_formula_moiety 'C20 H24 N2 O2'
_chemical_formula_sum 'C20 H24 N2 O2'
_chemical_formula_weight 324.41
_chemical_name_systematic
;
 1,1'-Biphenyl-2,2'-diamine diisobutyramide
;
_space_group_crystal_system orthorhombic
_space_group_IT_number 33
_space_group_name_Hall 'P 2c -2n'
_space_group_name_H-M_alt 'P n a 21'
_atom_sites_solution_hydrogens geom
_audit_creation_date 10/15/2013
_audit_creation_method SHELXL-2014/7
_audit_update_record 10/07/2015
_cell_angle_alpha 90
_cell_angle_beta 90
_cell_angle_gamma 90
_cell_formula_units_Z 8
_cell_length_a 18.2405(8)
_cell_length_b 7.4669(4)
_cell_length_c 27.6578(12)
_cell_measurement_temperature 100(2)
_cell_volume 3767.0(3)
_computing_structure_refinement 'SHELXL-2014/7 (Sheldrick, 2014)'
_diffrn_ambient_temperature 100(2)
_diffrn_measured_fraction_theta_full 0.998
_diffrn_measured_fraction_theta_max 0.940
_diffrn_measurement_device_type 'Burker ApexII CCD''
_diffrn_radiation_type MoK\a
_diffrn_radiation_wavelength 0.71073
_diffrn_reflns_av_R_equivalents 0.0485
_diffrn_reflns_av_unetI/netI 0.0461
_diffrn_reflns_Laue_measured_fraction_full 0.998
_diffrn_reflns_Laue_measured_fraction_max 0.940
_diffrn_reflns_limit_h_max 25
_diffrn_reflns_limit_h_min -25
_diffrn_reflns_limit_k_max 10
_diffrn_reflns_limit_k_min -10
_diffrn_reflns_limit_l_max 38
_diffrn_reflns_limit_l_min -38
_diffrn_reflns_number 43325
_diffrn_reflns_point_group_measured_fraction_full 0.997
_diffrn_reflns_point_group_measured_fraction_max 0.911
_diffrn_reflns_theta_full 25.000
_diffrn_reflns_theta_max 31.217
_diffrn_reflns_theta_min 1.473
_exptl_absorpt_coefficient_mu 0.074
_exptl_absorpt_correction_type none
_exptl_crystal_colour white
_exptl_crystal_density_diffrn 1.144
_exptl_crystal_description needle
_exptl_crystal_F_000 1392
_exptl_crystal_size_max 0.150
_exptl_crystal_size_mid 0.130
_exptl_crystal_size_min 0.110
_refine_diff_density_max 0.258
_refine_diff_density_min -0.380
_refine_diff_density_rms 0.069
_refine_ls_extinction_method none
_refine_ls_goodness_of_fit_ref 0.975
_refine_ls_hydrogen_treatment constr
_refine_ls_matrix_type full
_refine_ls_number_parameters 441
_refine_ls_number_reflns 11144
_refine_ls_number_restraints 1
_refine_ls_restrained_S_all 0.975
_refine_ls_R_factor_all 0.0973
_refine_ls_R_factor_gt 0.0682
_refine_ls_shift/su_max 0.042
_refine_ls_shift/su_mean 0.003
_refine_ls_structure_factor_coef Fsqd
_refine_ls_weighting_details 'w=1/[\s^2^(Fo^2^)+(0.0903P)^2^+3.5859P] where P=(Fo^2^+2Fc^2^)/3'
_refine_ls_weighting_scheme calc
_refine_ls_wR_factor_gt 0.1686
_refine_ls_wR_factor_ref 0.1913
_reflns_Friedel_coverage 0.904
_reflns_Friedel_fraction_full 0.995
_reflns_Friedel_fraction_max 0.882
_reflns_number_gt 8226
_reflns_number_total 11144
_reflns_threshold_expression 'I > 2\s(I)'
_cod_data_source_file jo5b02330_si_002.cif
_cod_data_source_block isopropyl
_cod_database_code 4036509
_shelx_shelxl_version_number 2014/7
_shelx_space_group_comment
;
The symmetry employed for this shelxl refinement is uniquely defined
by the following loop, which should always be used as a source of
symmetry information in preference to the above space-group names.
They are only intended as comments.
;
_shelx_estimated_absorpt_t_min 0.989
_shelx_estimated_absorpt_t_max 0.992

loop_
_space_group_symop_operation_xyz
'x, y, z'
'-x, -y, z+1/2'
'-x+1/2, y+1/2, z+1/2'
'x+1/2, -y+1/2, z'

loop_
_atom_site_label
_atom_site_type_symbol
_atom_site_fract_x
_atom_site_fract_y
_atom_site_fract_z
_atom_site_U_iso_or_equiv
_atom_site_adp_type
_atom_site_occupancy
_atom_site_site_symmetry_order
_atom_site_calc_flag
_atom_site_refinement_flags_posn
_atom_site_refinement_flags_adp
O3 O 0.29388(14) 0.8958(4) 0.10073(10) 0.0250(5) Uani 1 1 d . .
O4 O 0.53932(14) 0.6870(4) 0.15332(11) 0.0300(6) Uani 1 1 d . .
N4 N 0.42184(16) 0.7834(5) 0.15268(13) 0.0234(6) Uani 1 1 d . .
H4N H 0.3941 0.8798 0.1526 0.028 Uiso 1 1 calc R U
N3 N 0.19394(16) 0.8361(4) 0.14678(12) 0.0238(6) Uani 1 1 d . .
H3N H 0.1470 0.8092 0.1464 0.029 Uiso 1 1 calc R U
C32 C 0.22922(17) 0.8520(5) 0.19254(13) 0.0212(6) Uani 1 1 d . .
C33 C 0.22842(18) 0.8601(5) 0.10387(13) 0.0225(7) Uani 1 1 d . .
C21 C 0.31753(18) 0.6016(5) 0.17229(13) 0.0212(6) Uani 1 1 d . .
C38 C 0.51755(19) 1.0027(6) 0.16723(15) 0.0286(8) Uani 1 1 d . .
H38 H 0.4726 1.0784 0.1708 0.034 Uiso 1 1 calc R U
C26 C 0.38481(18) 0.6179(5) 0.14856(12) 0.0215(6) Uani 1 1 d . .
C27 C 0.28905(19) 0.7465(5) 0.20463(17) 0.0212(9) Uani 1 1 d . .
C25 C 0.4124(2) 0.4760(5) 0.12121(13) 0.0265(7) Uani 1 1 d . .
H25 H 0.4583 0.4873 0.1052 0.032 Uiso 1 1 calc R U
C28 C 0.3213(2) 0.7682(6) 0.25028(17) 0.0256(8) Uani 1 1 d . .
H28 H 0.3635 0.7003 0.2586 0.031 Uiso 1 1 calc R U
C29 C 0.2920(2) 0.8881(6) 0.28342(14) 0.0296(8) Uani 1 1 d . .
H29 H 0.3136 0.8997 0.3145 0.036 Uiso 1 1 calc R U
C23 C 0.3052(2) 0.3016(6) 0.14058(15) 0.0307(8) Uani 1 1 d . .
H23 H 0.2776 0.1942 0.1376 0.037 Uiso 1 1 calc R U
C31 C 0.2006(2) 0.9740(5) 0.22573(15) 0.0282(8) Uani 1 1 d . .
H31 H 0.1598 1.0459 0.2170 0.034 Uiso 1 1 calc R U
C30 C 0.2313(2) 0.9912(6) 0.27120(15) 0.0312(8) Uani 1 1 d . .
H30 H 0.2110 1.0727 0.2939 0.037 Uiso 1 1 calc R U
C37 C 0.49459(19) 0.8116(6) 0.15674(13) 0.0244(7) Uani 1 1 d . .
C22 C 0.2784(2) 0.4429(6) 0.16790(15) 0.0280(8) Uani 1 1 d . .
H22 H 0.2325 0.4310 0.1839 0.034 Uiso 1 1 calc R U
C24 C 0.3724(2) 0.3178(6) 0.11756(14) 0.0292(8) Uani 1 1 d . .
H24 H 0.3912 0.2205 0.0992 0.035 Uiso 1 1 calc R U
C34 C 0.1791(2) 0.8464(7) 0.05996(14) 0.0330(9) Uani 1 1 d . .
H34 H 0.1310 0.7949 0.0703 0.040 Uiso 1 1 calc R U
C40 C 0.5642(3) 1.0770(7) 0.12605(18) 0.0409(10) Uani 1 1 d . .
H40A H 0.6091 1.0059 0.1230 0.061 Uiso 1 1 calc R U
H40B H 0.5770 1.2019 0.1329 0.061 Uiso 1 1 calc R U
H40C H 0.5364 1.0709 0.0958 0.061 Uiso 1 1 calc R U
C39 C 0.5601(2) 1.0044(7) 0.21515(17) 0.0367(9) Uani 1 1 d . .
H39A H 0.5283 0.9611 0.2412 0.055 Uiso 1 1 calc R U
H39B H 0.5760 1.1269 0.2224 0.055 Uiso 1 1 calc R U
H39C H 0.6031 0.9264 0.2124 0.055 Uiso 1 1 calc R U
C36 C 0.1658(4) 1.0329(10) 0.0397(2) 0.071(2) Uani 1 1 d . .
H36C H 0.2126 1.0860 0.0299 0.106 Uiso 1 1 calc R U
H36A H 0.1429 1.1080 0.0645 0.106 Uiso 1 1 calc R U
H36B H 0.1333 1.0249 0.0116 0.106 Uiso 1 1 calc R U
C35 C 0.2123(5) 0.7251(16) 0.0231(3) 0.106(4) Uani 1 1 d . .
H35A H 0.2581 0.7776 0.0111 0.160 Uiso 1 1 calc R U
H35C H 0.1781 0.7096 -0.0039 0.160 Uiso 1 1 calc R U
H35B H 0.2226 0.6084 0.0378 0.160 Uiso 1 1 calc R U
N2 N 0.05093(16) 0.1738(4) 0.38780(11) 0.0243(6) Uani 1 1 d . .
H2N H 0.0976 0.2034 0.3875 0.029 Uiso 1 1 calc R U
O2 O -0.04703(14) 0.1125(4) 0.43589(10) 0.0268(6) Uani 1 1 d . .
O1 O -0.29525(14) 0.3085(4) 0.38141(11) 0.0309(6) Uani 1 1 d . .
N1 N -0.17747(16) 0.2152(5) 0.38296(13) 0.0245(6) Uani 1 1 d . .
H1N H -0.1492 0.1196 0.3832 0.029 Uiso 1 1 calc R U
C17 C 0.01841(19) 0.1496(5) 0.43114(14) 0.0242(7) Uani 1 1 d . .
C7 C -0.0459(2) 0.2590(5) 0.33100(16) 0.0217(9) Uani 1 1 d . .
C8 C 0.01454(18) 0.1545(5) 0.34273(13) 0.0234(7) Uani 1 1 d . .
C6 C -0.14144(19) 0.3832(5) 0.38769(13) 0.0229(7) Uani 1 1 d . .
C13 C -0.24988(19) 0.1861(6) 0.37820(13) 0.0251(7) Uani 1 1 d . .
C9 C 0.0428(2) 0.0311(6) 0.30945(14) 0.0278(8) Uani 1 1 d . .
H9 H 0.0838 -0.0407 0.3179 0.033 Uiso 1 1 calc R U
C1 C -0.07452(18) 0.4021(5) 0.36343(13) 0.0224(7) Uani 1 1 d . .
C5 C -0.1694(2) 0.5221(6) 0.41532(13) 0.0287(8) Uani 1 1 d . .
H5 H -0.2151 0.5088 0.4314 0.034 Uiso 1 1 calc R U
C14 C -0.2723(2) -0.0037(6) 0.36630(16) 0.0291(8) Uani 1 1 d . .
H14 H -0.2271 -0.0782 0.3625 0.035 Uiso 1 1 calc R U
C11 C -0.0506(2) 0.1151(6) 0.25224(15) 0.0317(8) Uani 1 1 d . .
H11 H -0.0731 0.1022 0.2215 0.038 Uiso 1 1 calc R U
C4 C -0.1303(2) 0.6807(6) 0.41928(15) 0.0324(9) Uani 1 1 d . .
H4 H -0.1497 0.7769 0.4378 0.039 Uiso 1 1 calc R U
C12 C -0.0787(2) 0.2350(6) 0.28545(17) 0.0270(9) Uani 1 1 d . .
H12 H -0.1210 0.3026 0.2773 0.032 Uiso 1 1 calc R U
C2 C -0.0358(2) 0.5625(6) 0.36855(15) 0.0302(8) Uani 1 1 d . .
H2 H 0.0100 0.5770 0.3526 0.036 Uiso 1 1 calc R U
C10 C 0.0104(2) 0.0138(6) 0.26380(15) 0.0323(8) Uani 1 1 d . .
H10 H 0.0303 -0.0674 0.2408 0.039 Uiso 1 1 calc R U
C3 C -0.0634(2) 0.6996(6) 0.39643(17) 0.0341(9) Uani 1 1 d . .
H3 H -0.0363 0.8075 0.4000 0.041 Uiso 1 1 calc R U
C15 C -0.3139(2) -0.0030(6) 0.31832(16) 0.0352(9) Uani 1 1 d . .
H15C H -0.3579 0.0716 0.3214 0.053 Uiso 1 1 calc R U
H15B H -0.3283 -0.1257 0.3100 0.053 Uiso 1 1 calc R U
H15A H -0.2823 0.0454 0.2928 0.053 Uiso 1 1 calc R U
C16 C -0.3194(3) -0.0840(8) 0.40676(19) 0.0446(11) Uani 1 1 d . .
H16B H -0.2922 -0.0798 0.4373 0.067 Uiso 1 1 calc R U
H16A H -0.3313 -0.2086 0.3989 0.067 Uiso 1 1 calc R U
H16C H -0.3648 -0.0148 0.4100 0.067 Uiso 1 1 calc R U
C18 C 0.0696(2) 0.1647(7) 0.47430(14) 0.0335(9) Uani 1 1 d . .
H18 H 0.1162 0.2219 0.4632 0.040 Uiso 1 1 calc R U
C20 C 0.0364(3) 0.2816(8) 0.5135(2) 0.0465(12) Uani 1 1 d . .
H20A H 0.0267 0.4013 0.5005 0.070 Uiso 1 1 calc R U
H20C H 0.0707 0.2909 0.5407 0.070 Uiso 1 1 calc R U
H20B H -0.0096 0.2281 0.5247 0.070 Uiso 1 1 calc R U
C19 C 0.0873(4) -0.0227(8) 0.49224(19) 0.0551(15) Uani 1 1 d . .
H19A H 0.0420 -0.0827 0.5022 0.083 Uiso 1 1 calc R U
H19B H 0.1208 -0.0151 0.5199 0.083 Uiso 1 1 calc R U
H19C H 0.1106 -0.0913 0.4662 0.083 Uiso 1 1 calc R U

loop_
_atom_site_aniso_label
_atom_site_aniso_U_11
_atom_site_aniso_U_22
_atom_site_aniso_U_33
_atom_site_aniso_U_23
_atom_site_aniso_U_13
_atom_site_aniso_U_12
O3 0.0193(11) 0.0268(14) 0.0290(13) 0.0021(11) 0.0014(9) -0.0001(10)
O4 0.0188(11) 0.0308(15) 0.0403(16) -0.0016(13) -0.0001(11) 0.0029(11)
N4 0.0148(12) 0.0223(14) 0.0332(18) 0.0014(15) 0.0004(11) 0.0007(11)
N3 0.0148(11) 0.0284(16) 0.0284(14) 0.0005(13) -0.0009(11) -0.0012(11)
C32 0.0166(14) 0.0225(16) 0.0245(15) 0.0001(13) 0.0026(11) -0.0024(12)
C33 0.0179(14) 0.0210(16) 0.0287(16) 0.0005(14) -0.0009(12) 0.0010(12)
C21 0.0201(14) 0.0220(17) 0.0216(15) 0.0004(13) -0.0018(12) 0.0006(12)
C38 0.0188(15) 0.0274(19) 0.040(2) 0.0043(16) -0.0001(14) 0.0016(13)
C26 0.0184(13) 0.0249(17) 0.0212(15) 0.0022(13) -0.0022(12) 0.0006(12)
C27 0.0167(14) 0.024(2) 0.023(2) -0.0004(12) 0.0011(12) -0.0011(12)
C25 0.0268(16) 0.0279(19) 0.0247(17) 0.0002(14) 0.0000(13) 0.0050(14)
C28 0.0243(16) 0.028(2) 0.025(2) -0.0005(14) -0.0009(14) -0.0047(14)
C29 0.0300(18) 0.034(2) 0.0252(18) -0.0076(15) 0.0021(14) -0.0084(16)
C23 0.0352(19) 0.0239(19) 0.033(2) -0.0043(16) -0.0031(15) -0.0057(16)
C31 0.0232(16) 0.0241(19) 0.037(2) -0.0034(15) 0.0052(14) -0.0013(14)
C30 0.0306(18) 0.0299(19) 0.0329(19) -0.0091(16) 0.0103(15) -0.0061(15)
C37 0.0176(14) 0.030(2) 0.0260(17) 0.0033(15) 0.0007(12) 0.0021(13)
C22 0.0241(16) 0.0271(19) 0.0329(19) -0.0011(15) -0.0009(14) -0.0023(14)
C24 0.0342(19) 0.029(2) 0.0249(17) -0.0034(15) -0.0035(14) 0.0061(15)
C34 0.0264(17) 0.045(2) 0.0278(19) -0.0025(17) -0.0063(14) -0.0015(17)
C40 0.031(2) 0.040(2) 0.051(3) 0.012(2) 0.0040(18) -0.0073(18)
C39 0.0296(19) 0.035(2) 0.045(2) -0.0062(18) -0.0052(17) 0.0005(17)
C36 0.080(4) 0.070(4) 0.063(4) 0.024(3) -0.041(3) -0.001(3)
C35 0.083(5) 0.168(10) 0.068(5) -0.080(6) -0.032(4) 0.054(6)
N2 0.0154(11) 0.0310(17) 0.0265(14) 0.0004(13) 0.0000(11) -0.0031(11)
O2 0.0177(11) 0.0303(14) 0.0323(14) 0.0030(11) 0.0025(9) -0.0003(10)
O1 0.0180(11) 0.0377(16) 0.0370(15) -0.0012(14) 0.0015(10) 0.0045(11)
N1 0.0179(13) 0.0261(15) 0.0296(17) 0.0023(15) 0.0022(11) 0.0025(12)
C17 0.0201(15) 0.0232(17) 0.0294(17) 0.0006(14) -0.0009(12) -0.0010(13)
C7 0.0182(15) 0.025(2) 0.022(2) -0.0022(12) 0.0032(12) -0.0048(12)
C8 0.0190(14) 0.0250(17) 0.0264(16) -0.0017(14) 0.0041(12) -0.0030(13)
C6 0.0207(14) 0.0258(18) 0.0223(15) 0.0012(14) -0.0020(12) 0.0043(13)
C13 0.0175(14) 0.032(2) 0.0261(17) 0.0027(15) 0.0016(13) 0.0023(14)
C9 0.0239(16) 0.0277(19) 0.0317(18) -0.0037(15) 0.0068(14) 0.0003(14)
C1 0.0194(14) 0.0255(18) 0.0224(15) 0.0003(13) -0.0019(12) 0.0015(13)
C5 0.0280(17) 0.036(2) 0.0218(16) -0.0010(15) -0.0026(13) 0.0100(16)
C14 0.0187(15) 0.030(2) 0.038(2) 0.0050(16) 0.0011(13) 0.0009(14)
C11 0.0297(18) 0.038(2) 0.0275(18) -0.0068(16) 0.0017(14) -0.0090(16)
C4 0.037(2) 0.032(2) 0.0285(19) -0.0056(16) -0.0051(15) 0.0101(17)
C12 0.0239(16) 0.034(2) 0.023(2) -0.0021(14) -0.0011(13) -0.0031(15)
C2 0.0285(17) 0.0285(19) 0.0337(19) -0.0030(16) -0.0021(15) -0.0029(15)
C10 0.0333(19) 0.034(2) 0.0293(18) -0.0087(16) 0.0104(15) -0.0073(16)
C3 0.0346(19) 0.027(2) 0.041(2) -0.0065(18) -0.0070(17) 0.0002(17)
C15 0.0314(19) 0.036(2) 0.038(2) -0.0042(18) -0.0051(16) 0.0023(17)
C16 0.033(2) 0.051(3) 0.050(3) 0.015(2) 0.0054(19) -0.005(2)
C18 0.0249(17) 0.050(3) 0.0262(18) 0.0020(17) -0.0016(14) -0.0003(17)
C20 0.050(3) 0.050(3) 0.039(3) -0.009(2) -0.010(2) -0.003(2)
C19 0.065(3) 0.062(3) 0.038(2) 0.001(2) -0.011(2) 0.031(3)

loop_
_atom_type_symbol
_atom_type_description
_atom_type_scat_dispersion_real
_atom_type_scat_dispersion_imag
_atom_type_scat_source
C C 0.0033 0.0016 'International Tables Vol C Tables 4.2.6.8 and 6.1.1.4'
H H 0.0000 0.0000 'International Tables Vol C Tables 4.2.6.8 and 6.1.1.4'
N N 0.0061 0.0033 'International Tables Vol C Tables 4.2.6.8 and 6.1.1.4'
O O 0.0106 0.0060 'International Tables Vol C Tables 4.2.6.8 and 6.1.1.4'

loop_
_geom_angle_atom_site_label_1
_geom_angle_atom_site_label_2
_geom_angle_atom_site_label_3
_geom_angle
C37 N4 C26 127.9(3)
C33 N3 C32 123.9(3)
C27 C32 C31 120.4(4)
C27 C32 N3 121.5(3)
C31 C32 N3 118.1(3)
O3 C33 N3 122.9(3)
O3 C33 C34 122.4(3)
N3 C33 C34 114.7(3)
C22 C21 C26 119.0(3)
C22 C21 C27 119.4(3)
C26 C21 C27 121.5(3)
C37 C38 C40 110.7(4)
C37 C38 C39 108.2(3)
C40 C38 C39 111.1(3)
C21 C26 C25 120.4(3)
C21 C26 N4 117.3(3)
C25 C26 N4 122.3(3)
C32 C27 C28 118.8(4)
C32 C27 C21 122.7(4)
C28 C27 C21 118.4(3)
C24 C25 C26 119.6(4)
C29 C28 C27 120.5(4)
C30 C29 C28 120.2(4)
C22 C23 C24 119.7(4)
C30 C31 C32 120.6(4)
C31 C30 C29 119.5(4)
O4 C37 N4 121.6(4)
O4 C37 C38 122.6(3)
N4 C37 C38 115.8(3)
C23 C22 C21 121.1(4)
C25 C24 C23 120.3(4)
C35 C34 C36 111.6(7)
C35 C34 C33 110.4(4)
C36 C34 C33 109.2(4)
C17 N2 C8 124.1(3)
C13 N1 C6 127.2(3)
O2 C17 N2 123.4(3)
O2 C17 C18 121.9(3)
N2 C17 C18 114.7(3)
C8 C7 C12 118.4(4)
C8 C7 C1 122.7(4)
C12 C7 C1 118.8(3)
C7 C8 C9 120.5(4)
C7 C8 N2 121.3(3)
C9 C8 N2 118.2(3)
C5 C6 C1 120.7(4)
C5 C6 N1 122.7(3)
C1 C6 N1 116.6(3)
O1 C13 N1 122.1(4)
O1 C13 C14 121.9(3)
N1 C13 C14 116.0(3)
C10 C9 C8 119.9(4)
C2 C1 C6 118.6(3)
C2 C1 C7 119.9(3)
C6 C1 C7 121.4(3)
C6 C5 C4 119.6(4)
C13 C14 C15 108.7(3)
C13 C14 C16 111.1(4)
C15 C14 C16 110.9(3)
C10 C11 C12 120.0(4)
C3 C4 C5 120.4(4)
C11 C12 C7 121.4(4)
C3 C2 C1 120.6(4)
C11 C10 C9 119.8(4)
C2 C3 C4 120.2(4)
C19 C18 C20 112.4(4)
C19 C18 C17 108.6(4)
C20 C18 C17 111.0(4)

loop_
_geom_bond_atom_site_label_1
_geom_bond_atom_site_label_2
_geom_bond_distance
O3 C33 1.227(4)
O4 C37 1.241(5)
N4 C37 1.348(4)
N4 C26 1.413(5)
N3 C33 1.355(5)
N3 C32 1.425(5)
C32 C27 1.387(5)
C32 C31 1.394(5)
C33 C34 1.515(5)
C21 C22 1.389(5)
C21 C26 1.397(5)
C21 C27 1.497(5)
C38 C37 1.515(6)
C38 C40 1.526(6)
C38 C39 1.536(6)
C26 C25 1.397(5)
C27 C28 1.403(7)
C25 C24 1.393(6)
C28 C29 1.388(6)
C29 C30 1.391(6)
C23 C22 1.387(6)
C23 C24 1.387(6)
C31 C30 1.382(6)
C34 C35 1.493(8)
C34 C36 1.521(8)
N2 C17 1.350(5)
N2 C8 1.420(5)
O2 C17 1.232(4)
O1 C13 1.236(5)
N1 C13 1.345(4)
N1 C6 1.422(5)
C17 C18 1.520(5)
C7 C8 1.389(5)
C7 C12 1.406(6)
C7 C1 1.490(5)
C8 C9 1.400(5)
C6 C5 1.386(5)
C6 C1 1.400(5)
C13 C14 1.512(6)
C9 C10 1.400(6)
C1 C2 1.397(5)
C5 C4 1.386(6)
C14 C15 1.529(6)
C14 C16 1.532(6)
C11 C10 1.383(6)
C11 C12 1.382(6)
C4 C3 1.382(6)
C2 C3 1.377(6)
C18 C19 1.519(7)
C18 C20 1.519(7)

loop_
_cod_changelog_entry_id
_cod_changelog_entry_author
_cod_changelog_entry_date
_cod_changelog_entry_text
1 'Vaitkus, Antanas' 2022-06-28T18:10:00+03:00
;
 Corrected the value of the '_chemical_name_systematic' data item and removed
 the '_chemical_name_common' data item that had an uninformative value.
;
